data_1532778
loop_
_publ_author_name
'Bukvetskii, B.V.'
'Garashina, L.S.'

_publ_section_title
;
 Crystal-chemical investigation of the orthorhombic trifluorides of
 samarium, holmium, and ytterbium
;
_journal_name_full
;
Koordinatsionnaya Khimiya (= Coordination Chemistry (USSR))
;
_journal_page_first 1024
_journal_page_last 1029
_journal_volume 3
_journal_year 1977
_chemical_formula_sum 'F3 Yb'
_chemical_name_systematic 'Yb F3'
_space_group_IT_number 62
_symmetry_space_group_name_Hall '-P 2ac 2n'
_symmetry_space_group_name_H-M 'P n m a'
_cell_angle_alpha 90
_cell_angle_beta 90
_cell_angle_gamma 90
_cell_formula_units_Z 4
_cell_length_a 6.218
_cell_length_b 6.785
_cell_length_c 4.431
_cell_volume 186.940
_citation_journal_id_ASTM KOKHDC
_cod_data_source_file Bukvetskii_KOKHDC_1977_903.cif
_cod_data_source_block F3Yb1
_cod_original_cell_volume 186.94
_cod_original_formula_sum 'F3 Yb1'
_cod_database_code 1532778

loop_
_symmetry_equiv_pos_as_xyz
x,y,z
-x+1/2,-y,z+1/2
x+1/2,-y+1/2,-z+1/2
-x,y+1/2,-z
-x,-y,-z
x-1/2,y,-z-1/2
-x-1/2,y-1/2,z-1/2
x,-y-1/2,z

loop_
_atom_site_label
_atom_site_type_symbol
_atom_site_fract_x
_atom_site_fract_y
_atom_site_fract_z
_atom_site_occupancy
_atom_site_U_iso_or_equiv
F2 F-1 0.0269 0.25 0.901 1 0.0
F1 F-1 0.1646 0.0633 0.3675 1 0.0
Yb1 Yb+3 0.36724 0.25 0.05376 1 0.0
